data_1505851
loop_
_publ_author_name
'Tang, Zhuo'
'Cun, Lin-Feng'
'Cui, Xin'
'Mi, Ai-Qiao'
'Jiang, Yao-Zhong'
'Gong, Liu-Zhu'

_publ_section_title
;
 Design of highly enantioselective organocatalysts based on molecular
 recognition.
;
_journal_issue 7
_journal_name_full 'Organic letters'
_journal_page_first 1263
_journal_page_last 1266
_journal_paper_doi 10.1021/ol0529391
_journal_volume 8
_journal_year 2006
_chemical_formula_sum 'C14 H16 O4'
_chemical_formula_weight 248.27
_chemical_name_systematic
; 
 ? 
;
_space_group_IT_number 14
_symmetry_cell_setting monoclinic
_symmetry_space_group_name_Hall '-P 2ybc'
_symmetry_space_group_name_H-M 'P 1 21/c 1'
_atom_sites_solution_hydrogens geom
_atom_sites_solution_primary direct
_atom_sites_solution_secondary difmap
_audit_creation_method SHELXL-97
_cell_angle_alpha 90.00
_cell_angle_beta 95.25(1)
_cell_angle_gamma 90.00
_cell_formula_units_Z 4
_cell_length_a 5.814(1)
_cell_length_b 13.696(2)
_cell_length_c 16.114(2)
_cell_measurement_reflns_used 29
_cell_measurement_temperature 298(2)
_cell_measurement_theta_max 12.98
_cell_measurement_theta_min 3.24
_cell_volume 1277.8(3)
_computing_cell_refinement 'Siemens XSCANS'
_computing_data_collection 'Siemens XSCANS'
_computing_data_reduction 'Siemens SHELXTL'
_computing_molecular_graphics 'Siemens SHELXTL'
_computing_publication_material 'Siemens SHELXTL'
_computing_structure_refinement 'SHELXL-97 (Sheldrick, 1997)'
_computing_structure_solution 'SHELXS-97 (Sheldrick, 1990)'
_diffrn_ambient_temperature 298(2)
_diffrn_measured_fraction_theta_full 1.000
_diffrn_measured_fraction_theta_max 1.000
_diffrn_measurement_device_type 'Siemens P4'
_diffrn_measurement_method '\w scans'
_diffrn_radiation_monochromator graphite
_diffrn_radiation_source 'normal-focus sealed tube'
_diffrn_radiation_type MoK\a
_diffrn_radiation_wavelength 0.71073
_diffrn_reflns_av_R_equivalents 0.0168
_diffrn_reflns_av_sigmaI/netI 0.0516
_diffrn_reflns_limit_h_max 7
_diffrn_reflns_limit_h_min 0
_diffrn_reflns_limit_k_max 16
_diffrn_reflns_limit_k_min 0
_diffrn_reflns_limit_l_max 19
_diffrn_reflns_limit_l_min -19
_diffrn_reflns_number 2825
_diffrn_reflns_theta_full 25.50
_diffrn_reflns_theta_max 25.50
_diffrn_reflns_theta_min 1.95
_diffrn_standards_decay_% 2.39
_diffrn_standards_interval_count 97
_diffrn_standards_number 3
_exptl_absorpt_coefficient_mu 0.094
_exptl_absorpt_correction_type none
_exptl_crystal_density_diffrn 1.291
_exptl_crystal_density_method 'not measured'
_exptl_crystal_F_000 528
_exptl_crystal_size_max 0.50
_exptl_crystal_size_mid 0.34
_exptl_crystal_size_min 0.12
_refine_diff_density_max 0.148
_refine_diff_density_min -0.109
_refine_diff_density_rms 0.031
_refine_ls_extinction_coef 0.0153(12)
_refine_ls_extinction_expression Fc^*^=kFc[1+0.001xFc^2^\l^3^/sin(2\q)]^-1/4^
_refine_ls_extinction_method SHELXL
_refine_ls_goodness_of_fit_ref 0.979
_refine_ls_hydrogen_treatment constr
_refine_ls_matrix_type full
_refine_ls_number_parameters 166
_refine_ls_number_reflns 2364
_refine_ls_number_restraints 0
_refine_ls_restrained_S_all 0.979
_refine_ls_R_factor_all 0.0814
_refine_ls_R_factor_gt 0.0394
_refine_ls_shift/su_max 0.000
_refine_ls_shift/su_mean 0.000
_refine_ls_structure_factor_coef Fsqd
_refine_ls_weighting_details 'calc w=1/[\s^2^(Fo^2^)+(0.0266P)^2^+0.0000P] where P=(Fo^2^+2Fc^2^)/3'
_refine_ls_weighting_scheme calc
_refine_ls_wR_factor_gt 0.0740
_refine_ls_wR_factor_ref 0.0812
_reflns_number_gt 1319
_reflns_number_total 2364
_reflns_threshold_expression >2sigma(I)
_cod_data_source_file ol0529391si20060106_041818.cif
_cod_data_source_block y1972
_cod_depositor_comments
;
The following automatic conversions were performed:

'_symmetry_cell_setting' value 'Monoclinic' changed to 'monoclinic'
according to /home/saulius/struct/CIF-dictionaries/cif_core.dic
dictionary named 'cif_core.dic' version 2.4.1 from 2010-06-29.

Automatic conversion script
Id: cif_fix_values 1715 2011-07-08 13:25:40Z adriana 
;
_cod_original_cell_volume 1277.80(33)
_cod_original_sg_symbol_H-M P2(1)/c
_cod_database_code 1505851

loop_
_symmetry_equiv_pos_as_xyz
'x, y, z'
'-x, y+1/2, -z+1/2'
'-x, -y, -z'
'x, -y-1/2, z-1/2'

loop_
_atom_site_label
_atom_site_type_symbol
_atom_site_fract_x
_atom_site_fract_y
_atom_site_fract_z
_atom_site_U_iso_or_equiv
_atom_site_adp_type
_atom_site_occupancy
_atom_site_symmetry_multiplicity
_atom_site_calc_flag
_atom_site_refinement_flags
O1 O 0.6948(2) 0.48435(11) 0.15425(7) 0.0521(4) Uani 1 1 d .
H1O H 0.6867 0.4791 0.1034 0.063 Uiso 1 1 calc R
O2 O 0.2688(2) 0.48519(11) 0.02028(8) 0.0552(4) Uani 1 1 d .
O3 O 0.2364(2) 0.31166(10) 0.15254(8) 0.0567(4) Uani 1 1 d .
O4 O 0.5856(3) 0.29793(11) 0.10616(9) 0.0708(5) Uani 1 1 d .
C1 C 0.2392(3) 0.53865(15) 0.07806(12) 0.0449(5) Uani 1 1 d .
C2 C 0.1566(4) 0.64223(15) 0.07262(13) 0.0672(7) Uani 1 1 d .
H2A H 0.0102 0.6467 0.0387 0.081 Uiso 1 1 calc R
H2B H 0.2684 0.6835 0.0484 0.081 Uiso 1 1 calc R
C3 C 0.1294(4) 0.67254(15) 0.16172(13) 0.0640(6) Uani 1 1 d .
H3A H -0.0257 0.6593 0.1764 0.077 Uiso 1 1 calc R
H3B H 0.1625 0.7415 0.1699 0.077 Uiso 1 1 calc R
C4 C 0.3067(4) 0.60962(13) 0.21308(12) 0.0574(6) Uani 1 1 d .
H4A H 0.4607 0.6367 0.2128 0.069 Uiso 1 1 calc R
H4B H 0.2687 0.6039 0.2703 0.069 Uiso 1 1 calc R
C5 C 0.2893(3) 0.51093(13) 0.16905(11) 0.0412(5) Uani 1 1 d .
H5 H 0.1532 0.4771 0.1865 0.049 Uiso 1 1 calc R
C6 C 0.4969(3) 0.44205(14) 0.18439(11) 0.0409(5) Uani 1 1 d .
C7 C 0.5525(3) 0.42512(13) 0.27836(11) 0.0424(5) Uani 1 1 d .
C8 C 0.7578(4) 0.45618(14) 0.31816(12) 0.0517(5) Uani 1 1 d .
H8 H 0.8665 0.4861 0.2877 0.062 Uiso 1 1 calc R
C9 C 0.8055(4) 0.44359(17) 0.40323(13) 0.0680(7) Uani 1 1 d .
H9 H 0.9452 0.4656 0.4293 0.082 Uiso 1 1 calc R
C10 C 0.6501(5) 0.39938(17) 0.44923(14) 0.0726(7) Uani 1 1 d .
H10 H 0.6829 0.3908 0.5063 0.087 Uiso 1 1 calc R
C11 C 0.4449(5) 0.36777(18) 0.40994(14) 0.0764(8) Uani 1 1 d .
H11 H 0.3376 0.3373 0.4407 0.092 Uiso 1 1 calc R
C12 C 0.3954(4) 0.38054(16) 0.32519(13) 0.0629(6) Uani 1 1 d .
H12 H 0.2549 0.3589 0.2995 0.075 Uiso 1 1 calc R
C13 C 0.4490(4) 0.34274(15) 0.14203(12) 0.0472(5) Uani 1 1 d .
C14 C 0.1711(4) 0.21717(15) 0.11963(13) 0.0705(7) Uani 1 1 d .
H14A H 0.1786 0.2171 0.0604 0.085 Uiso 1 1 calc R
H14B H 0.0164 0.2025 0.1319 0.085 Uiso 1 1 calc R
H14C H 0.2748 0.1687 0.1446 0.085 Uiso 1 1 calc R

loop_
_atom_site_aniso_label
_atom_site_aniso_U_11
_atom_site_aniso_U_22
_atom_site_aniso_U_33
_atom_site_aniso_U_23
_atom_site_aniso_U_13
_atom_site_aniso_U_12
O1 0.0417(8) 0.0742(10) 0.0407(8) 0.0059(8) 0.0044(6) -0.0095(7)
O2 0.0495(9) 0.0709(10) 0.0443(9) -0.0002(8) -0.0005(7) -0.0029(8)
O3 0.0559(9) 0.0496(9) 0.0662(10) -0.0089(7) 0.0139(8) -0.0101(7)
O4 0.0660(10) 0.0720(11) 0.0770(11) -0.0151(9) 0.0210(9) 0.0117(9)
C1 0.0346(11) 0.0494(13) 0.0494(13) 0.0058(11) -0.0028(10) -0.0097(10)
C2 0.0809(17) 0.0457(13) 0.0709(17) 0.0103(12) -0.0151(13) -0.0055(13)
C3 0.0677(15) 0.0418(13) 0.0808(16) -0.0008(11) -0.0029(13) 0.0010(12)
C4 0.0686(15) 0.0494(13) 0.0533(13) -0.0050(11) 0.0011(11) 0.0017(12)
C5 0.0409(11) 0.0412(11) 0.0416(11) 0.0050(9) 0.0040(9) -0.0039(10)
C6 0.0360(11) 0.0480(12) 0.0388(11) 0.0026(9) 0.0037(9) -0.0033(10)
C7 0.0492(12) 0.0402(11) 0.0381(11) 0.0032(9) 0.0051(10) 0.0084(10)
C8 0.0577(14) 0.0537(13) 0.0426(12) -0.0027(10) -0.0012(10) 0.0008(11)
C9 0.0830(18) 0.0713(16) 0.0472(14) -0.0092(12) -0.0078(13) 0.0102(15)
C10 0.100(2) 0.0790(18) 0.0385(13) 0.0029(13) 0.0022(14) 0.0281(17)
C11 0.0869(19) 0.094(2) 0.0509(16) 0.0220(13) 0.0208(14) 0.0078(17)
C12 0.0604(14) 0.0828(17) 0.0460(13) 0.0156(12) 0.0074(11) -0.0003(13)
C13 0.0507(14) 0.0527(13) 0.0381(12) 0.0059(10) 0.0047(10) 0.0054(12)
C14 0.0865(18) 0.0495(15) 0.0746(16) -0.0082(12) 0.0034(14) -0.0155(13)

loop_
_atom_type_symbol
_atom_type_description
_atom_type_scat_dispersion_real
_atom_type_scat_dispersion_imag
_atom_type_scat_source
C C 0.0033 0.0016 'International Tables Vol C Tables 4.2.6.8 and 6.1.1.4'
H H 0.0000 0.0000 'International Tables Vol C Tables 4.2.6.8 and 6.1.1.4'
O O 0.0106 0.0060 'International Tables Vol C Tables 4.2.6.8 and 6.1.1.4'

loop_
_geom_angle_atom_site_label_1
_geom_angle_atom_site_label_2
_geom_angle_atom_site_label_3
_geom_angle
C6 O1 H1O 109.5
C13 O3 C14 117.22(17)
O2 C1 C2 126.58(18)
O2 C1 C5 124.37(18)
C2 C1 C5 109.02(17)
C1 C2 C3 105.34(17)
C1 C2 H2A 110.7
C3 C2 H2A 110.7
C1 C2 H2B 110.7
C3 C2 H2B 110.7
H2A C2 H2B 108.8
C2 C3 C4 103.58(17)
C2 C3 H3A 111.0
C4 C3 H3A 111.0
C2 C3 H3B 111.0
C4 C3 H3B 111.0
H3A C3 H3B 109.0
C5 C4 C3 103.59(16)
C5 C4 H4A 111.0
C3 C4 H4A 111.0
C5 C4 H4B 111.0
C3 C4 H4B 111.0
H4A C4 H4B 109.0
C1 C5 C4 103.09(15)
C1 C5 C6 112.85(15)
C4 C5 C6 116.89(16)
C1 C5 H5 107.9
C4 C5 H5 107.9
C6 C5 H5 107.9
O1 C6 C5 110.23(14)
O1 C6 C13 109.31(16)
C5 C6 C13 111.40(15)
O1 C6 C7 107.22(15)
C5 C6 C7 110.06(15)
C13 C6 C7 108.51(15)
C8 C7 C12 118.27(19)
C8 C7 C6 120.67(18)
C12 C7 C6 121.05(18)
C7 C8 C9 120.8(2)
C7 C8 H8 119.6
C9 C8 H8 119.6
C10 C9 C8 120.8(2)
C10 C9 H9 119.6
C8 C9 H9 119.6
C9 C10 C11 118.8(2)
C9 C10 H10 120.6
C11 C10 H10 120.6
C10 C11 C12 120.8(2)
C10 C11 H11 119.6
C12 C11 H11 119.6
C7 C12 C11 120.6(2)
C7 C12 H12 119.7
C11 C12 H12 119.7
O4 C13 O3 124.3(2)
O4 C13 C6 124.66(19)
O3 C13 C6 111.04(17)
O3 C14 H14A 109.5
O3 C14 H14B 109.5
H14A C14 H14B 109.5
O3 C14 H14C 109.5
H14A C14 H14C 109.5
H14B C14 H14C 109.5

loop_
_geom_bond_atom_site_label_1
_geom_bond_atom_site_label_2
_geom_bond_distance
O1 C6 1.413(2)
O1 H1O 0.8200
O2 C1 1.209(2)
O3 C13 1.333(2)
O3 C14 1.436(2)
O4 C13 1.194(2)
C1 C2 1.498(3)
C1 C5 1.517(2)
C2 C3 1.517(3)
C2 H2A 0.9700
C2 H2B 0.9700
C3 C4 1.528(3)
C3 H3A 0.9700
C3 H3B 0.9700
C4 C5 1.526(2)
C4 H4A 0.9700
C4 H4B 0.9700
C5 C6 1.534(2)
C5 H5 0.9800
C6 C13 1.536(3)
C6 C7 1.537(2)
C7 C8 1.370(2)
C7 C12 1.379(3)
C8 C9 1.384(3)
C8 H8 0.9300
C9 C10 1.362(3)
C9 H9 0.9300
C10 C11 1.369(3)
C10 H10 0.9300
C11 C12 1.381(3)
C11 H11 0.9300
C12 H12 0.9300
C14 H14A 0.9600
C14 H14B 0.9600
C14 H14C 0.9600

loop_
_geom_hbond_atom_site_label_D
_geom_hbond_atom_site_label_H
_geom_hbond_atom_site_label_A
_geom_hbond_distance_DH
_geom_hbond_distance_HA
_geom_hbond_distance_DA
_geom_hbond_angle_DHA
_geom_hbond_site_symmetry_A
O1 H1O O2 0.82 2.09 2.8700(18) 158.6 3_665

loop_
_geom_torsion_atom_site_label_1
_geom_torsion_atom_site_label_2
_geom_torsion_atom_site_label_3
_geom_torsion_atom_site_label_4
_geom_torsion
O2 C1 C2 C3 175.11(19)
C5 C1 C2 C3 -6.8(2)
C1 C2 C3 C4 28.4(2)
C2 C3 C4 C5 -39.4(2)
O2 C1 C5 C4 160.70(18)
C2 C1 C5 C4 -17.4(2)
O2 C1 C5 C6 33.7(2)
C2 C1 C5 C6 -144.43(16)
C3 C4 C5 C1 34.7(2)
C3 C4 C5 C6 159.08(16)
C1 C5 C6 O1 56.38(19)
C4 C5 C6 O1 -62.9(2)
C1 C5 C6 C13 -65.15(19)
C4 C5 C6 C13 175.56(17)
C1 C5 C6 C7 174.45(16)
C4 C5 C6 C7 55.2(2)
O1 C6 C7 C8 4.4(2)
C5 C6 C7 C8 -115.56(19)
C13 C6 C7 C8 122.31(19)
O1 C6 C7 C12 -177.25(18)
C5 C6 C7 C12 62.8(2)
C13 C6 C7 C12 -59.3(2)
C12 C7 C8 C9 -0.4(3)
C6 C7 C8 C9 178.08(18)
C7 C8 C9 C10 0.5(3)
C8 C9 C10 C11 -0.3(4)
C9 C10 C11 C12 -0.1(4)
C8 C7 C12 C11 0.0(3)
C6 C7 C12 C11 -178.5(2)
C10 C11 C12 C7 0.3(4)
C14 O3 C13 O4 1.2(3)
C14 O3 C13 C6 -177.03(15)
O1 C6 C13 O4 17.1(3)
C5 C6 C13 O4 139.12(19)
C7 C6 C13 O4 -99.6(2)
O1 C6 C13 O3 -164.68(14)
C5 C6 C13 O3 -42.6(2)
C7 C6 C13 O3 78.69(19)
